data_4304663
loop_
_publ_author_name
'Rosa Ranaldo'
'Nicola Margiotta'
'Francesco P. Intini'
'Concetta Pacifico'
'Giovanni Natile'

_publ_contact_author_address
;
Dipartimento farmaco-Chimico
Universit\`a di Bari
via E. Orabona 4
70125 Bari 
Italy

;
_publ_contact_author_email natile@farmchim.uniba.it
_publ_contact_author_fax '39 80 5442230'
_publ_contact_author_name
;
Prof Giovanni Natile
;
_publ_contact_author_phone '39 80 5442774'
_publ_section_title
;
Conformer Distribution in
(cis-1,4-DACH)bis(guanosine-5'-phosphate)platinum(II) Adducts: A Reliable
Model for DNA Adducts of Antitumoral Cisplatin
;
_journal_name_full 'Inorganic Chemistry'
_journal_page_first 2820
_journal_page_last 2830
_journal_paper_doi 10.1021/ic702202x
_journal_volume 47
_journal_year 2008
_chemical_formula_sum 'C9 H21 Cl2 N3 O Pt'
_chemical_formula_weight 453.28
_chemical_name_systematic
; 
 ? 
;
_space_group_IT_number 14
_symmetry_cell_setting monoclinic
_symmetry_space_group_name_Hall '-P 2ybc'
_symmetry_space_group_name_H-M 'P 1 21/c 1'
_atom_sites_solution_hydrogens geom
_atom_sites_solution_primary direct
_atom_sites_solution_secondary difmap
_audit_creation_method SHELXL-97
_cell_angle_alpha 90.00
_cell_angle_beta 111.747(2)
_cell_angle_gamma 90.00
_cell_formula_units_Z 4
_cell_length_a 11.9138(4)
_cell_length_b 13.2679(4)
_cell_length_c 9.3672(3)
_cell_measurement_reflns_used 27693
_cell_measurement_temperature 293(2)
_cell_measurement_theta_max 33.10
_cell_measurement_theta_min 2.40
_cell_volume 1375.30(8)
_computing_cell_refinement 'SAINT-IRIX  (Bruker, 2004)'
_computing_data_collection 'COSMO, APEX2 and BIS (Bruker, 2004)'
_computing_data_reduction 'SAINT-IRIX  (Bruker, 2004)'
_computing_molecular_graphics 'ORTEP-3 for Windows (L. J Farrugia, 1997)'
_computing_publication_material
;
PARST97 (M. Nardelli,  1983; M. Nardelli, 1995.), WinGX  (L. J. Farrugia, 
1999)
;
_computing_structure_refinement 'SHELXL-97 (Sheldrick, 1997)'
_computing_structure_solution 'SIR2002 (M. C. Burla et al. 2003)''
_diffrn_ambient_temperature 293(2)
_diffrn_measured_fraction_theta_full 0.985
_diffrn_measured_fraction_theta_max 0.985
_diffrn_measurement_device_type 'BrukerAXS X8 APEX CCD system'
_diffrn_measurement_method '\f and \w'
_diffrn_radiation_monochromator graphite
_diffrn_radiation_source 'fine-focus sealed tube'
_diffrn_radiation_type MoK\a
_diffrn_radiation_wavelength 0.71073
_diffrn_reflns_av_R_equivalents 0.0782
_diffrn_reflns_av_sigmaI/netI 0.0695
_diffrn_reflns_limit_h_max 18
_diffrn_reflns_limit_h_min -18
_diffrn_reflns_limit_k_max 20
_diffrn_reflns_limit_k_min -19
_diffrn_reflns_limit_l_max 13
_diffrn_reflns_limit_l_min -14
_diffrn_reflns_number 27693
_diffrn_reflns_theta_full 33.10
_diffrn_reflns_theta_max 33.10
_diffrn_reflns_theta_min 2.40
_diffrn_standards_number 0
_exptl_absorpt_coefficient_mu 10.576
_exptl_absorpt_correction_T_max 0.4224
_exptl_absorpt_correction_T_min 0.0190
_exptl_absorpt_correction_type multi-scan
_exptl_absorpt_process_details 'SADABS; G.M. Sheldrick, 1996'
_exptl_crystal_colour yellow
_exptl_crystal_density_diffrn 2.189
_exptl_crystal_density_method 'not measured'
_exptl_crystal_description prism
_exptl_crystal_F_000 864
_exptl_crystal_size_max 0.400
_exptl_crystal_size_mid 0.250
_exptl_crystal_size_min 0.080
_refine_diff_density_max 3.335
_refine_diff_density_min -2.545
_refine_diff_density_rms 0.248
_refine_ls_extinction_method none
_refine_ls_goodness_of_fit_ref 1.033
_refine_ls_hydrogen_treatment mixed
_refine_ls_matrix_type full
_refine_ls_number_parameters 188
_refine_ls_number_reflns 5150
_refine_ls_number_restraints 0
_refine_ls_restrained_S_all 1.033
_refine_ls_R_factor_all 0.0798
_refine_ls_R_factor_gt 0.0461
_refine_ls_shift/su_max 0.000
_refine_ls_shift/su_mean 0.000
_refine_ls_structure_factor_coef Fsqd
_refine_ls_weighting_details 'calc w=1/[\s^2^(Fo^2^)+(0.0353P)^2^+1.3642P] where P=(Fo^2^+2Fc^2^)/3'
_refine_ls_weighting_scheme calc
_refine_ls_wR_factor_gt 0.0828
_refine_ls_wR_factor_ref 0.0950
_reflns_number_gt 3651
_reflns_number_total 5150
_reflns_threshold_expression >2sigma(I)
_cod_data_source_file ic702202x-file001.cif
_cod_data_source_block rosita1
_cod_original_sg_symbol_Hall '-P 2ybc '
_cod_original_sg_symbol_H-M 'P 21/c'
_cod_database_code 4304663

loop_
_symmetry_equiv_pos_as_xyz
'x, y, z'
'-x, y+1/2, -z+1/2'
'-x, -y, -z'
'x, -y-1/2, z-1/2'

loop_
_atom_site_label
_atom_site_type_symbol
_atom_site_fract_x
_atom_site_fract_y
_atom_site_fract_z
_atom_site_U_iso_or_equiv
_atom_site_adp_type
_atom_site_occupancy
_atom_site_symmetry_multiplicity
_atom_site_calc_flag
_atom_site_refinement_flags
_atom_site_disorder_assembly
_atom_site_disorder_group
Pt1 Pt 0.412027(18) 0.107884(13) 0.49232(2) 0.02633(7) Uani 1 1 d . . .
Cl1 Cl 0.58258(14) 0.20723(11) 0.53719(18) 0.0414(3) Uani 1 1 d . . .
Cl2 Cl 0.37260(16) 0.09481(11) 0.23066(16) 0.0429(4) Uani 1 1 d . . .
N1 N 0.2639(4) 0.0160(3) 0.4471(5) 0.0311(10) Uani 1 1 d . B .
H1A H 0.2095 0.0367 0.3562 0.037 Uiso 1 1 calc R . .
H1B H 0.2877 -0.0459 0.4309 0.037 Uiso 1 1 calc R . .
N2 N 0.4496(5) 0.1241(4) 0.7235(5) 0.0391(12) Uani 1 1 d . . .
H2A H 0.5129 0.0835 0.7714 0.047 Uiso 1 1 calc R . .
H2B H 0.4765 0.1876 0.7473 0.047 Uiso 1 1 calc R . .
C1 C 0.1956(7) 0.0018(7) 0.5494(8) 0.064(2) Uani 1 1 d . . .
H1 H 0.1164 -0.0237 0.4826 0.076 Uiso 1 1 calc R A 1
C2A C 0.1700(18) 0.1282(14) 0.588(2) 0.042(4) Uani 0.44 1 d P B 1
H2A1 H 0.1894 0.1735 0.5194 0.051 Uiso 0.44 1 calc PR B 1
H2A2 H 0.0860 0.1380 0.5750 0.051 Uiso 0.44 1 calc PR B 1
C3A C 0.2531(18) 0.1485(14) 0.756(2) 0.039(4) Uani 0.44 1 d P B 1
H3A1 H 0.2633 0.2207 0.7707 0.047 Uiso 0.44 1 calc PR B 1
H3A2 H 0.2129 0.1245 0.8227 0.047 Uiso 0.44 1 calc PR B 1
C6A C 0.2252(18) -0.0513(11) 0.6689(19) 0.040(4) Uani 0.44 1 d P B 1
H6A1 H 0.2251 -0.1216 0.6402 0.049 Uiso 0.44 1 calc PR B 1
H6A2 H 0.1646 -0.0433 0.7144 0.049 Uiso 0.44 1 calc PR B 1
C5A C 0.3441(18) -0.0266(12) 0.785(2) 0.046(4) Uani 0.44 1 d P B 1
H5A1 H 0.4072 -0.0555 0.7558 0.055 Uiso 0.44 1 calc PR B 1
H5A2 H 0.3512 -0.0548 0.8835 0.055 Uiso 0.44 1 calc PR B 1
C2 C 0.1454(12) 0.0771(11) 0.5919(16) 0.043(3) Uani 0.56 1 d P B 2
H21 H 0.1062 0.0517 0.6588 0.052 Uiso 0.56 1 calc PR B 2
H22 H 0.0830 0.1050 0.5015 0.052 Uiso 0.56 1 calc PR B 2
C3 C 0.2315(17) 0.1621(11) 0.676(2) 0.050(4) Uani 0.56 1 d P B 2
H31 H 0.1949 0.2037 0.7317 0.060 Uiso 0.56 1 calc PR B 2
H32 H 0.2498 0.2042 0.6025 0.060 Uiso 0.56 1 calc PR B 2
C5 C 0.3418(13) 0.0132(10) 0.8378(13) 0.039(3) Uani 0.56 1 d P B 2
H51 H 0.2828 0.0159 0.8866 0.047 Uiso 0.56 1 calc PR B 2
H52 H 0.4166 -0.0123 0.9132 0.047 Uiso 0.56 1 calc PR B 2
C6 C 0.2969(14) -0.0621(10) 0.7035(15) 0.036(3) Uani 0.56 1 d P B 2
H61 H 0.2578 -0.1192 0.7306 0.044 Uiso 0.56 1 calc PR B 2
H62 H 0.3641 -0.0868 0.6786 0.044 Uiso 0.56 1 calc PR B 2
C4 C 0.3609(8) 0.1065(6) 0.8002(8) 0.060(2) Uani 1 1 d . . .
H4 H 0.4025 0.1222 0.9094 0.072 Uiso 1 1 calc R B 1
C7 C 0.0387(7) 0.3843(5) 0.5728(9) 0.0486(16) Uani 1 1 d . . .
H7 H 0.126(7) 0.371(5) 0.556(7) 0.045(17) Uiso 1 1 d . . .
C8 C -0.1760(7) 0.3571(7) 0.4626(8) 0.0575(19) Uani 1 1 d . . .
H8A H -0.2191 0.4092 0.3925 0.086 Uiso 1 1 calc R . .
H8B H -0.1704 0.3743 0.5646 0.086 Uiso 1 1 calc R . .
H8C H -0.2183 0.2944 0.4326 0.086 Uiso 1 1 calc R . .
C9 C -0.0473(8) 0.3063(6) 0.3210(8) 0.063(2) Uani 1 1 d . . .
H9A H 0.0362 0.3023 0.3331 0.095 Uiso 1 1 calc R . .
H9B H -0.0898 0.3492 0.2355 0.095 Uiso 1 1 calc R . .
H9C H -0.0823 0.2401 0.3027 0.095 Uiso 1 1 calc R . .
O1 O 0.0360(5) 0.4237(4) 0.6905(6) 0.0636(14) Uani 1 1 d . . .
N3 N -0.0564(5) 0.3475(4) 0.4600(5) 0.0383(11) Uani 1 1 d . . .

loop_
_atom_site_aniso_label
_atom_site_aniso_U_11
_atom_site_aniso_U_22
_atom_site_aniso_U_33
_atom_site_aniso_U_23
_atom_site_aniso_U_13
_atom_site_aniso_U_12
Pt1 0.02310(13) 0.02706(9) 0.02949(11) 0.00372(7) 0.01051(9) 0.00124(8)
Cl1 0.0337(9) 0.0375(7) 0.0562(9) 0.0059(6) 0.0204(7) -0.0057(6)
Cl2 0.0446(10) 0.0549(9) 0.0318(7) 0.0057(6) 0.0170(7) 0.0080(7)
N1 0.024(3) 0.039(2) 0.025(2) 0.0013(17) 0.0035(19) -0.0030(19)
N2 0.028(3) 0.056(3) 0.031(2) -0.007(2) 0.008(2) -0.014(2)
C1 0.041(4) 0.116(7) 0.039(3) -0.028(4) 0.021(3) -0.046(4)
C2A 0.033(10) 0.042(9) 0.060(11) 0.000(8) 0.027(9) 0.004(8)
C3A 0.028(9) 0.037(8) 0.046(9) -0.013(8) 0.007(9) -0.008(6)
C6A 0.047(11) 0.035(7) 0.049(10) 0.004(6) 0.029(10) 0.006(8)
C5A 0.054(13) 0.029(8) 0.056(12) 0.012(7) 0.020(11) 0.013(8)
C2 0.030(7) 0.048(7) 0.045(7) -0.007(6) 0.007(6) -0.005(6)
C3 0.052(12) 0.037(7) 0.073(11) -0.010(8) 0.039(11) 0.002(7)
C5 0.039(8) 0.043(7) 0.032(6) -0.004(5) 0.008(5) -0.014(6)
C6 0.039(8) 0.037(6) 0.036(7) 0.001(5) 0.018(7) 0.002(6)
C4 0.051(5) 0.098(6) 0.041(3) -0.028(4) 0.030(4) -0.040(4)
C7 0.039(4) 0.045(4) 0.054(4) 0.007(3) 0.009(4) 0.000(3)
C8 0.034(4) 0.084(5) 0.053(4) -0.003(4) 0.015(4) -0.001(4)
C9 0.077(6) 0.066(5) 0.054(4) -0.008(3) 0.033(4) 0.003(4)
O1 0.058(4) 0.071(3) 0.046(3) -0.010(2) 0.002(3) -0.008(3)
N3 0.034(3) 0.042(3) 0.039(2) -0.001(2) 0.012(2) 0.000(2)

loop_
_atom_type_symbol
_atom_type_description
_atom_type_scat_dispersion_real
_atom_type_scat_dispersion_imag
_atom_type_scat_source
C C 0.0033 0.0016 'International Tables Vol C Tables 4.2.6.8 and 6.1.1.4'
H H 0.0000 0.0000 'International Tables Vol C Tables 4.2.6.8 and 6.1.1.4'
N N 0.0061 0.0033 'International Tables Vol C Tables 4.2.6.8 and 6.1.1.4'
O O 0.0106 0.0060 'International Tables Vol C Tables 4.2.6.8 and 6.1.1.4'
Cl Cl 0.1484 0.1585 'International Tables Vol C Tables 4.2.6.8 and 6.1.1.4'
Pt Pt -1.7033 8.3905 'International Tables Vol C Tables 4.2.6.8 and 6.1.1.4'

loop_
_geom_angle_atom_site_label_1
_geom_angle_atom_site_label_2
_geom_angle_atom_site_label_3
_geom_angle
_geom_angle_site_symmetry_1
_geom_angle_site_symmetry_3
_geom_angle_publ_flag
N2 Pt1 N1 96.57(18) . . ?
N2 Pt1 Cl2 178.06(15) . . ?
N1 Pt1 Cl2 85.16(12) . . ?
N2 Pt1 Cl1 85.16(14) . . ?
N1 Pt1 Cl1 177.53(13) . . ?
Cl2 Pt1 Cl1 93.13(6) . . ?
C1 N1 Pt1 125.2(4) . . ?
C4 N2 Pt1 124.9(4) . . ?
C6A C1 C2 99.6(10) . . ?
C6A C1 N1 127.4(11) . . ?
C2 C1 N1 121.8(9) . . ?
C6A C1 C6 25.9(8) . . ?
C2 C1 C6 112.4(8) . . ?
N1 C1 C6 102.9(7) . . ?
C6A C1 C2A 111.2(10) . . ?
C2 C1 C2A 22.1(8) . . ?
N1 C1 C2A 101.0(7) . . ?
C6 C1 C2A 114.6(9) . . ?
C3A C2A C1 106.3(12) . . ?
C4 C3A C2A 115.4(14) . . ?
C1 C6A C5A 114.2(14) . . ?
C6A C5A C4 109.3(11) . . ?
C1 C2 C3 115.2(12) . . ?
C2 C3 C4 107.1(10) . . ?
C4 C5 C6 115.4(10) . . ?
C5 C6 C1 106.8(10) . . ?
C3A C4 C5 103.5(11) . . ?
C3A C4 N2 124.2(10) . . ?
C5 C4 N2 119.5(9) . . ?
C3A C4 C3 23.1(8) . . ?
C5 C4 C3 112.4(9) . . ?
N2 C4 C3 102.8(7) . . ?
C3A C4 C5A 109.0(11) . . ?
C5 C4 C5A 21.7(7) . . ?
N2 C4 C5A 101.3(8) . . ?
C3 C4 C5A 109.0(9) . . ?
O1 C7 N3 125.0(7) . . ?
C7 N3 C8 120.9(6) . . ?
C7 N3 C9 121.9(6) . . ?
C8 N3 C9 116.9(6) . . ?

loop_
_geom_bond_atom_site_label_1
_geom_bond_atom_site_label_2
_geom_bond_distance
_geom_bond_site_symmetry_2
_geom_bond_publ_flag
Pt1 N2 2.054(5) . ?
Pt1 N1 2.056(4) . ?
Pt1 Cl2 2.3248(14) . ?
Pt1 Cl1 2.3259(14) . ?
N1 C1 1.481(7) . ?
N2 C4 1.499(8) . ?
C1 C6A 1.258(17) . ?
C1 C2 1.300(15) . ?
C1 C6 1.723(16) . ?
C1 C2A 1.77(2) . ?
C2A C3A 1.54(2) . ?
C3A C4 1.32(2) . ?
C6A C5A 1.47(3) . ?
C5A C4 1.777(18) . ?
C2 C3 1.53(2) . ?
C3 C4 1.72(2) . ?
C5 C4 1.330(13) . ?
C5 C6 1.539(16) . ?
C7 O1 1.231(9) . ?
C7 N3 1.324(9) . ?
C8 N3 1.440(9) . ?
C9 N3 1.452(8) . ?
